data_4516911
loop_
_publ_author_name
'Oruganti, Madhavi'
'Nechipadappu, Sunil Kumar'
'Khade, Pavan A.'
'Trivedi, Darshak R.'

_publ_section_title
;
 Solid-State Versatility of the Molecular Salts/Cocrystals of
 2-Chloro-4-nitrobenzoic Acid: A Case Study on Halogen Bonds.
;
_journal_issue 10
_journal_name_full 'ACS omega'
_journal_page_first 7146
_journal_page_last 7162
_journal_paper_doi 10.1021/acsomega.7b00878
_journal_volume 2
_journal_year 2017
_chemical_formula_sum 'C12 H10 Cl N3 O4'
_chemical_formula_weight 295.68
_space_group_crystal_system triclinic
_space_group_IT_number 2
_space_group_name_Hall '-P 1'
_space_group_name_H-M_alt 'P -1'
_atom_sites_solution_hydrogens mixed
_audit_creation_method SHELXL-2014/7
_cell_angle_alpha 98.910(2)
_cell_angle_beta 95.465(2)
_cell_angle_gamma 105.836(2)
_cell_formula_units_Z 2
_cell_length_a 5.9445(3)
_cell_length_b 10.7390(5)
_cell_length_c 10.9139(5)
_cell_measurement_reflns_used 2328
_cell_measurement_temperature 296(2)
_cell_measurement_theta_max 25.996
_cell_measurement_theta_min 1.909
_cell_volume 655.22(5)
_computing_structure_refinement 'SHELXL-2014/7 (Sheldrick, 2014)'
_diffrn_ambient_temperature 296(2)
_diffrn_measured_fraction_theta_full 1.000
_diffrn_measured_fraction_theta_max 1.000
_diffrn_measurement_device_type apexIIduo
_diffrn_radiation_type MoK\a
_diffrn_radiation_wavelength 0.71073
_diffrn_reflns_av_R_equivalents 0.0179
_diffrn_reflns_av_unetI/netI 0.0122
_diffrn_reflns_Laue_measured_fraction_full 1.000
_diffrn_reflns_Laue_measured_fraction_max 1.000
_diffrn_reflns_limit_h_max 7
_diffrn_reflns_limit_h_min -7
_diffrn_reflns_limit_k_max 13
_diffrn_reflns_limit_k_min -13
_diffrn_reflns_limit_l_max 13
_diffrn_reflns_limit_l_min -13
_diffrn_reflns_number 12405
_diffrn_reflns_point_group_measured_fraction_full 1.000
_diffrn_reflns_point_group_measured_fraction_max 1.000
_diffrn_reflns_theta_full 25.242
_diffrn_reflns_theta_max 25.996
_diffrn_reflns_theta_min 1.909
_exptl_absorpt_coefficient_mu 0.309
_exptl_crystal_density_diffrn 1.499
_exptl_crystal_description block
_exptl_crystal_F_000 304
_refine_diff_density_max 0.205
_refine_diff_density_min -0.258
_refine_diff_density_rms 0.035
_refine_ls_extinction_method none
_refine_ls_goodness_of_fit_ref 0.951
_refine_ls_hydrogen_treatment mixed
_refine_ls_matrix_type full
_refine_ls_number_parameters 193
_refine_ls_number_reflns 2591
_refine_ls_number_restraints 46
_refine_ls_restrained_S_all 0.943
_refine_ls_R_factor_all 0.0363
_refine_ls_R_factor_gt 0.0326
_refine_ls_shift/su_max 0.000
_refine_ls_shift/su_mean 0.000
_refine_ls_structure_factor_coef Fsqd
_refine_ls_weighting_details 'w=1/[\s^2^(Fo^2^)+(0.1000P)^2^+0.0606P] where P=(Fo^2^+2Fc^2^)/3'
_refine_ls_weighting_scheme calc
_refine_ls_wR_factor_gt 0.1155
_refine_ls_wR_factor_ref 0.1208
_reflns_Friedel_coverage 0.000
_reflns_number_gt 2328
_reflns_number_total 2591
_reflns_threshold_expression 'I > 2\s(I)'
_cod_data_source_file ao7b00878_si_002.cif
_cod_data_source_block CCDC_992132_2c4n.h
_cod_database_code 4516911
_shelx_shelxl_version_number 2014/7
_shelx_space_group_comment
;
The symmetry employed for this shelxl refinement is uniquely defined
by the following loop, which should always be used as a source of
symmetry information in preference to the above space-group names.
They are only intended as comments.
;

loop_
_space_group_symop_operation_xyz
'x, y, z'
'-x, -y, -z'

loop_
_atom_site_label
_atom_site_type_symbol
_atom_site_fract_x
_atom_site_fract_y
_atom_site_fract_z
_atom_site_U_iso_or_equiv
_atom_site_adp_type
_atom_site_occupancy
_atom_site_site_symmetry_order
_atom_site_calc_flag
_atom_site_refinement_flags_posn
_atom_site_refinement_flags_adp
Cl01 Cl 0.06071(8) 0.39725(4) 0.38776(4) 0.06306(18) Uani 1 1 d . U
O2 O 0.01587(17) 0.32162(9) 0.09488(10) 0.0550(3) Uani 1 1 d . U
O1 O -0.17055(19) 0.11024(10) 0.07450(11) 0.0584(3) Uani 1 1 d . U
N1 N 0.4055(2) 0.51764(11) 0.14615(10) 0.0422(3) Uani 1 1 d . U
O4 O 0.6759(3) 0.22829(16) 0.62108(12) 0.0811(4) Uani 1 1 d . U
N2 N 0.5597(3) 0.84621(13) 0.08324(15) 0.0587(4) Uani 1 1 d . U
N3 N 0.6598(2) 0.16361(14) 0.51665(13) 0.0578(4) Uani 1 1 d . U
C2 C 0.1567(2) 0.19986(11) 0.23237(11) 0.0352(3) Uani 1 1 d . U
O3 O 0.7770(2) 0.08975(16) 0.48922(14) 0.0818(4) Uani 1 1 d . U
C1 C -0.0141(2) 0.21173(12) 0.12584(12) 0.0389(3) Uani 1 1 d . U
C11 C 0.5802(2) 0.73795(12) 0.12449(12) 0.0405(3) Uani 1 1 d . U
C12 C 0.3866(2) 0.62500(13) 0.10508(11) 0.0391(3) Uani 1 1 d . U
H4 H 0.2430 0.6250 0.0630 0.047 Uiso 1 1 calc R U
C7 C 0.2064(2) 0.27967(12) 0.35073(12) 0.0382(3) Uani 1 1 d . U
C5 C 0.4844(2) 0.17512(14) 0.41730(12) 0.0436(3) Uani 1 1 d . U
C3 C 0.2758(3) 0.10502(13) 0.21128(12) 0.0446(3) Uani 1 1 d . U
H10 H 0.2420 0.0485 0.1339 0.054 Uiso 1 1 calc R U
C6 C 0.3678(2) 0.26756(13) 0.44445(12) 0.0435(3) Uani 1 1 d . U
H8 H 0.3965 0.3205 0.5236 0.052 Uiso 1 1 calc R U
C4 C 0.4426(3) 0.09270(15) 0.30218(14) 0.0492(3) Uani 1 1 d . U
H9 H 0.5242 0.0307 0.2862 0.059 Uiso 1 1 calc R U
C8 C 0.6057(3) 0.50873(15) 0.20549(15) 0.0515(4) Uani 1 1 d . U
H1 H 0.6128 0.4309 0.2308 0.062 Uiso 1 1 calc R U
C10 C 0.7901(2) 0.73062(15) 0.18926(14) 0.0498(3) Uani 1 1 d . U
H3 H 0.9233 0.8037 0.2058 0.060 Uiso 1 1 calc R U
C9 C 0.8010(2) 0.61716(16) 0.22829(15) 0.0540(4) Uani 1 1 d . U
H2 H 0.9417 0.6134 0.2706 0.065 Uiso 1 1 calc R U
H5 H 0.273(4) 0.450(2) 0.1369(19) 0.072(5) Uiso 1 1 d . .
H6 H 0.439(3) 0.8446(17) 0.0457(17) 0.051(5) Uiso 1 1 d . .
H7 H 0.672(4) 0.912(2) 0.0925(18) 0.060(5) Uiso 1 1 d . .

loop_
_atom_site_aniso_label
_atom_site_aniso_U_11
_atom_site_aniso_U_22
_atom_site_aniso_U_33
_atom_site_aniso_U_23
_atom_site_aniso_U_13
_atom_site_aniso_U_12
Cl01 0.0833(3) 0.0572(3) 0.0582(3) 0.00101(19) 0.0110(2) 0.0415(2)
O2 0.0523(6) 0.0386(5) 0.0644(6) 0.0214(5) -0.0159(5) -0.0011(4)
O1 0.0571(6) 0.0368(5) 0.0651(7) 0.0079(5) -0.0179(5) -0.0031(4)
N1 0.0415(6) 0.0354(6) 0.0445(6) 0.0097(5) 0.0010(4) 0.0034(5)
O4 0.0782(9) 0.1030(11) 0.0502(7) 0.0093(7) -0.0193(6) 0.0195(8)
N2 0.0556(8) 0.0391(7) 0.0750(10) 0.0207(6) -0.0068(7) 0.0031(6)
N3 0.0471(7) 0.0674(9) 0.0582(8) 0.0261(7) -0.0012(6) 0.0106(6)
C2 0.0388(6) 0.0281(5) 0.0359(6) 0.0078(4) 0.0045(5) 0.0045(4)
O3 0.0684(8) 0.1012(11) 0.0920(10) 0.0382(8) 0.0015(7) 0.0438(8)
C1 0.0394(6) 0.0322(6) 0.0405(6) 0.0070(5) 0.0015(5) 0.0039(5)
C11 0.0456(7) 0.0348(6) 0.0378(6) 0.0071(5) 0.0044(5) 0.0068(5)
C12 0.0380(6) 0.0387(6) 0.0379(6) 0.0067(5) 0.0007(5) 0.0088(5)
C7 0.0446(6) 0.0314(6) 0.0386(6) 0.0053(5) 0.0079(5) 0.0111(5)
C5 0.0417(7) 0.0470(7) 0.0413(7) 0.0162(6) 0.0017(5) 0.0087(5)
C3 0.0610(8) 0.0374(7) 0.0354(6) 0.0025(5) 0.0046(5) 0.0175(6)
C6 0.0505(7) 0.0414(7) 0.0334(6) 0.0029(5) 0.0031(5) 0.0080(6)
C4 0.0589(8) 0.0488(8) 0.0482(8) 0.0120(6) 0.0093(6) 0.0275(6)
C8 0.0515(8) 0.0473(8) 0.0576(8) 0.0207(6) 0.0004(6) 0.0140(6)
C10 0.0391(7) 0.0477(8) 0.0538(8) 0.0120(6) -0.0008(6) -0.0009(6)
C9 0.0409(7) 0.0613(9) 0.0584(9) 0.0203(7) -0.0041(6) 0.0117(6)

loop_
_atom_type_symbol
_atom_type_description
_atom_type_scat_dispersion_real
_atom_type_scat_dispersion_imag
_atom_type_scat_source
C C 0.0033 0.0016 'International Tables Vol C Tables 4.2.6.8 and 6.1.1.4'
H H 0.0000 0.0000 'International Tables Vol C Tables 4.2.6.8 and 6.1.1.4'
N N 0.0061 0.0033 'International Tables Vol C Tables 4.2.6.8 and 6.1.1.4'
O O 0.0106 0.0060 'International Tables Vol C Tables 4.2.6.8 and 6.1.1.4'
Cl Cl 0.1484 0.1585 'International Tables Vol C Tables 4.2.6.8 and 6.1.1.4'

loop_
_geom_angle_atom_site_label_1
_geom_angle_atom_site_label_2
_geom_angle_atom_site_label_3
_geom_angle
C12 N1 C8 123.44(12)
O3 N3 O4 124.46(14)
O3 N3 C5 117.79(14)
O4 N3 C5 117.75(14)
C7 C2 C3 117.35(11)
C7 C2 C1 124.02(11)
C3 C2 C1 118.62(11)
O1 C1 O2 125.04(12)
O1 C1 C2 116.87(11)
O2 C1 C2 118.07(10)
N2 C11 C12 120.37(13)
N2 C11 C10 123.29(13)
C12 C11 C10 116.34(12)
N1 C12 C11 120.68(12)
C6 C7 C2 122.15(12)
C6 C7 Cl01 116.99(10)
C2 C7 Cl01 120.84(10)
C6 C5 C4 122.73(12)
C6 C5 N3 118.00(13)
C4 C5 N3 119.26(13)
C4 C3 C2 121.83(12)
C5 C6 C7 117.95(12)
C5 C4 C3 117.94(13)
N1 C8 C9 118.40(13)
C9 C10 C11 120.67(12)
C10 C9 C8 120.45(13)

loop_
_geom_bond_atom_site_label_1
_geom_bond_atom_site_label_2
_geom_bond_distance
Cl01 C7 1.7358(12)
O2 C1 1.2486(15)
O1 C1 1.2348(16)
N1 C12 1.3281(17)
N1 C8 1.3340(18)
O4 N3 1.220(2)
N2 C11 1.3412(18)
N3 O3 1.2134(19)
N3 C5 1.4745(17)
C2 C7 1.3917(18)
C2 C3 1.3939(18)
C2 C1 1.5136(17)
C11 C12 1.3975(18)
C11 C10 1.4018(19)
C7 C6 1.3808(18)
C5 C6 1.370(2)
C5 C4 1.378(2)
C3 C4 1.3822(19)
C8 C9 1.372(2)
C10 C9 1.367(2)

loop_
_geom_hbond_atom_site_label_D
_geom_hbond_atom_site_label_H
_geom_hbond_atom_site_label_A
_geom_hbond_distance_DH
_geom_hbond_distance_HA
_geom_hbond_distance_DA
_geom_hbond_angle_DHA
_geom_hbond_site_symmetry_A
C12 H4 O2 0.93 2.44 3.3101(15) 156.0 2_565
C9 H2 O4 0.93 2.49 3.2391(19) 137.5 2_766
N1 H5 O2 0.90(2) 1.73(2) 2.6147(14) 171.2(19) .
N2 H6 O1 0.785(19) 2.174(19) 2.9349(19) 163.4(17) 2_565
N2 H7 O1 0.82(2) 2.13(2) 2.8726(17) 152.1(17) 1_665
